data_1508181
loop_
_publ_author_name
'Moerdyk, Jonathan P.'
'Bielawski, Christopher W.'

_publ_section_title
;
 Diamidocarbenes as versatile and reversible [2 + 1] cycloaddition
 reagents.
;
_journal_issue 4
_journal_name_full 'Nature chemistry'
_journal_page_first 275
_journal_page_last 280
_journal_paper_doi 10.1038/nchem.1267
_journal_volume 4
_journal_year 2012
_chemical_formula_moiety 4,8-dimesityl-6,6-dimethyl-2-(4-nitrophenyl)-1-oxa-4,8-diazaspiro[2.5]octane-5,7-dione
_chemical_formula_sum 'C31 H33 N3 O5'
_chemical_formula_weight 527.60
_chemical_name_common 6MesDACNO2Benzaldehyde
_chemical_name_systematic
; 
 ? 
;
_space_group_IT_number 14
_symmetry_cell_setting monoclinic
_symmetry_space_group_name_Hall '-P 2ybc'
_symmetry_space_group_name_H-M 'P 1 21/c 1'
_atom_sites_solution_hydrogens geom
_atom_sites_solution_primary direct
_atom_sites_solution_secondary difmap
_audit_creation_method SHELXL-97
_cell_angle_alpha 90.00
_cell_angle_beta 93.8000(10)
_cell_angle_gamma 90.00
_cell_formula_units_Z 8
_cell_length_a 15.9318(6)
_cell_length_b 14.2492(5)
_cell_length_c 24.1259(9)
_cell_measurement_temperature 150(2)
_cell_volume 5464.9(3)
_computing_cell_refinement 'CrystalClear (Rigaku Inc., 2008)'
_computing_data_collection 'CrystalClear (Rigaku Inc., 2008)'
_computing_data_reduction 'CrystalClear (Rigaku Inc., 2008)'
_computing_structure_refinement 'SHELXL-97 (Sheldrick, 1997)'
_computing_structure_solution 'SHELXS-97 (Sheldrick, 1990)'
_diffrn_ambient_temperature 150(2)
_diffrn_measured_fraction_theta_full 0.998
_diffrn_measured_fraction_theta_max 0.998
_diffrn_measurement_device_type 'CCD area detector'
_diffrn_measurement_method 'phi and omega scans'
_diffrn_radiation_monochromator graphite
_diffrn_radiation_source 'fine-focus sealed tube'
_diffrn_radiation_type MoK\a
_diffrn_radiation_wavelength 0.71075
_diffrn_reflns_av_R_equivalents 0.0821
_diffrn_reflns_av_sigmaI/netI 0.0494
_diffrn_reflns_limit_h_max 18
_diffrn_reflns_limit_h_min -18
_diffrn_reflns_limit_k_max 16
_diffrn_reflns_limit_k_min -16
_diffrn_reflns_limit_l_max 28
_diffrn_reflns_limit_l_min -28
_diffrn_reflns_number 63095
_diffrn_reflns_theta_full 25.00
_diffrn_reflns_theta_max 25.00
_diffrn_reflns_theta_min 3.01
_exptl_absorpt_coefficient_mu 0.088
_exptl_absorpt_correction_type none
_exptl_absorpt_process_details none
_exptl_crystal_colour colorless
_exptl_crystal_density_diffrn 1.283
_exptl_crystal_density_method 'not measured'
_exptl_crystal_description blocks
_exptl_crystal_F_000 2240
_exptl_crystal_size_max 0.22
_exptl_crystal_size_mid 0.21
_exptl_crystal_size_min 0.18
_refine_diff_density_max 0.222
_refine_diff_density_min -0.256
_refine_diff_density_rms 0.047
_refine_ls_extinction_method none
_refine_ls_goodness_of_fit_ref 1.009
_refine_ls_hydrogen_treatment constr
_refine_ls_matrix_type full
_refine_ls_number_parameters 719
_refine_ls_number_reflns 9604
_refine_ls_number_restraints 0
_refine_ls_restrained_S_all 1.009
_refine_ls_R_factor_all 0.0835
_refine_ls_R_factor_gt 0.0544
_refine_ls_shift/su_max 0.046
_refine_ls_shift/su_mean 0.000
_refine_ls_structure_factor_coef Fsqd
_refine_ls_weighting_details 'calc w=1/[\s^2^(Fo^2^)+(0.0632P)^2^+2.9967P] where P=(Fo^2^+2Fc^2^)/3'
_refine_ls_weighting_scheme calc
_refine_ls_wR_factor_gt 0.1244
_refine_ls_wR_factor_ref 0.1415
_reflns_number_gt 6927
_reflns_number_total 9604
_reflns_threshold_expression >2sigma(I)
_cod_data_source_file nchem.1267-s8.cif
_cod_data_source_block DACNO2Benzaldehyde/4b
_cod_depositor_comments
;
The following automatic conversions were performed:

'_symmetry_cell_setting' value 'Monoclinic' changed to 'monoclinic'
according to /home/saulius/struct/CIF-dictionaries/cif_core.dic
dictionary named 'cif_core.dic' version 2.4.1 from 2010-06-29.

Automatic conversion script
Id: cif_fix_values 1891 2012-01-12 08:04:46Z andrius 
;
_cod_original_sg_symbol_H-M P21/c
_cod_database_code 1508181

loop_
_symmetry_equiv_pos_as_xyz
'x, y, z'
'-x, y+1/2, -z+1/2'
'-x, -y, -z'
'x, -y-1/2, z-1/2'

loop_
_atom_site_label
_atom_site_type_symbol
_atom_site_fract_x
_atom_site_fract_y
_atom_site_fract_z
_atom_site_U_iso_or_equiv
_atom_site_adp_type
_atom_site_occupancy
_atom_site_symmetry_multiplicity
_atom_site_calc_flag
_atom_site_refinement_flags
O1 O 0.41469(11) 0.33714(12) 0.46170(6) 0.0382(4) Uani 1 1 d .
N1 N 0.38139(11) 0.25800(13) 0.38181(7) 0.0256(4) Uani 1 1 d .
C1 C 0.36709(14) 0.25894(15) 0.32236(9) 0.0252(5) Uani 1 1 d .
O2 O 0.49985(10) 0.45629(11) 0.29781(6) 0.0347(4) Uani 1 1 d .
N2 N 0.42023(11) 0.32454(12) 0.29549(7) 0.0247(4) Uani 1 1 d .
C2 C 0.40748(14) 0.33740(16) 0.41131(9) 0.0274(5) Uani 1 1 d .
O3 O 0.28021(9) 0.25878(11) 0.30135(6) 0.0285(4) Uani 1 1 d .
N3 N 0.24868(14) -0.19531(15) 0.34625(10) 0.0432(6) Uani 1 1 d .
C3 C 0.42362(15) 0.42552(16) 0.37838(9) 0.0295(5) Uani 1 1 d .
C4 C 0.45304(14) 0.40408(16) 0.32099(9) 0.0267(5) Uani 1 1 d .
O4 O 0.20407(14) -0.20809(14) 0.38518(9) 0.0580(6) Uani 1 1 d .
N4 N 0.02946(12) 0.21287(12) 0.18405(7) 0.0263(4) Uani 1 1 d .
O5 O 0.27749(14) -0.25905(14) 0.31933(10) 0.0650(6) Uani 1 1 d .
C5 C 0.48779(18) 0.48712(18) 0.41130(10) 0.0412(7) Uani 1 1 d .
H5A H 0.5372 0.4509 0.4215 0.062 Uiso 1 1 calc R
H5B H 0.4638 0.5098 0.4442 0.062 Uiso 1 1 calc R
H5C H 0.5027 0.5394 0.3888 0.062 Uiso 1 1 calc R
N5 N 0.09362(12) 0.15248(12) 0.10414(7) 0.0259(4) Uani 1 1 d .
C6 C 0.33832(17) 0.47784(18) 0.36938(11) 0.0419(7) Uani 1 1 d .
H6A H 0.2991 0.4393 0.3477 0.063 Uiso 1 1 calc R
H6B H 0.3466 0.5358 0.3502 0.063 Uiso 1 1 calc R
H6C H 0.3165 0.4907 0.4047 0.063 Uiso 1 1 calc R
O6 O -0.04735(11) 0.34652(12) 0.17821(7) 0.0378(4) Uani 1 1 d .
N6 N 0.2956(2) -0.2571(2) 0.14577(12) 0.0647(8) Uani 1 1 d .
C7 C 0.35112(14) 0.18051(16) 0.41458(9) 0.0264(5) Uani 1 1 d .
O7 O 0.05688(11) 0.22260(11) 0.02163(6) 0.0360(4) Uani 1 1 d .
C8 C 0.40294(15) 0.10358(16) 0.42540(9) 0.0289(5) Uani 1 1 d .
O8 O 0.17786(10) 0.17283(10) 0.19224(6) 0.0304(4) Uani 1 1 d .
C9 C 0.37190(16) 0.03024(17) 0.45645(9) 0.0346(6) Uani 1 1 d .
H9A H 0.4053 -0.0225 0.4635 0.041 Uiso 1 1 calc R
O9 O 0.3555(2) -0.2510(2) 0.11695(10) 0.0953(10) Uani 1 1 d .
C10 C 0.29280(17) 0.03359(18) 0.47720(10) 0.0383(6) Uani 1 1 d .
O10 O 0.26560(17) -0.33131(18) 0.15986(13) 0.0914(9) Uani 1 1 d .
C11 C 0.24480(16) 0.11338(18) 0.46750(9) 0.0361(6) Uani 1 1 d .
H11A H 0.1924 0.1170 0.4823 0.043 Uiso 1 1 calc R
C12 C 0.27193(15) 0.18876(16) 0.43636(9) 0.0296(5) Uani 1 1 d .
C13 C 0.21785(16) 0.27412(18) 0.42690(10) 0.0375(6) Uani 1 1 d .
H13A H 0.2470 0.3281 0.4423 0.056 Uiso 1 1 calc R
H13B H 0.1662 0.2658 0.4446 0.056 Uiso 1 1 calc R
H13C H 0.2058 0.2831 0.3877 0.056 Uiso 1 1 calc R
C14 C 0.2600(2) -0.0485(2) 0.50946(12) 0.0558(8) Uani 1 1 d .
H14A H 0.2034 -0.0357 0.5187 0.084 Uiso 1 1 calc R
H14B H 0.2951 -0.0575 0.5429 0.084 Uiso 1 1 calc R
H14C H 0.2606 -0.1042 0.4871 0.084 Uiso 1 1 calc R
C15 C 0.49037(15) 0.09774(18) 0.40567(11) 0.0382(6) Uani 1 1 d .
H15A H 0.5205 0.1543 0.4155 0.057 Uiso 1 1 calc R
H15B H 0.4872 0.0901 0.3661 0.057 Uiso 1 1 calc R
H15C H 0.5192 0.0451 0.4229 0.057 Uiso 1 1 calc R
C16 C 0.43320(14) 0.31379(16) 0.23647(9) 0.0279(5) Uani 1 1 d .
C17 C 0.49305(15) 0.24990(17) 0.22005(9) 0.0312(5) Uani 1 1 d .
C18 C 0.50592(17) 0.24377(18) 0.16350(10) 0.0385(6) Uani 1 1 d .
H18A H 0.5449 0.2007 0.1518 0.046 Uiso 1 1 calc R
C19 C 0.46293(19) 0.2993(2) 0.12418(10) 0.0433(7) Uani 1 1 d .
C20 C 0.40329(18) 0.36135(19) 0.14226(10) 0.0429(7) Uani 1 1 d .
H20A H 0.3731 0.3983 0.1161 0.051 Uiso 1 1 calc R
C21 C 0.38693(16) 0.37038(17) 0.19819(10) 0.0342(6) Uani 1 1 d .
C22 C 0.32340(17) 0.44048(18) 0.21538(11) 0.0436(7) Uani 1 1 d .
H22A H 0.2835 0.4098 0.2374 0.065 Uiso 1 1 calc R
H22B H 0.2945 0.4671 0.1829 0.065 Uiso 1 1 calc R
H22C H 0.3515 0.4893 0.2368 0.065 Uiso 1 1 calc R
C23 C 0.4821(2) 0.2929(2) 0.06381(11) 0.0653(10) Uani 1 1 d .
H23A H 0.4419 0.3295 0.0417 0.098 Uiso 1 1 calc R
H23B H 0.4789 0.2286 0.0520 0.098 Uiso 1 1 calc R
H23C H 0.5377 0.3165 0.0594 0.098 Uiso 1 1 calc R
C24 C 0.54448(16) 0.18929(19) 0.26051(10) 0.0398(6) Uani 1 1 d .
H24A H 0.5398 0.2125 0.2975 0.060 Uiso 1 1 calc R
H24B H 0.6023 0.1908 0.2517 0.060 Uiso 1 1 calc R
H24C H 0.5241 0.1259 0.2581 0.060 Uiso 1 1 calc R
C25 C 0.33243(13) 0.17929(15) 0.28867(9) 0.0259(5) Uani 1 1 d .
H25A H 0.3497 0.1809 0.2504 0.031 Uiso 1 1 calc R
C26 C 0.30849(14) 0.08298(15) 0.30616(9) 0.0259(5) Uani 1 1 d .
C27 C 0.23397(14) 0.06407(16) 0.33061(9) 0.0273(5) Uani 1 1 d .
H27A H 0.1975 0.1128 0.3380 0.033 Uiso 1 1 calc R
C28 C 0.21370(15) -0.02743(16) 0.34413(9) 0.0302(5) Uani 1 1 d .
H28A H 0.1646 -0.0407 0.3615 0.036 Uiso 1 1 calc R
C29 C 0.26813(15) -0.09831(16) 0.33123(10) 0.0327(6) Uani 1 1 d .
C30 C 0.34075(15) -0.08191(17) 0.30481(10) 0.0339(6) Uani 1 1 d .
H30A H 0.3756 -0.1312 0.2958 0.041 Uiso 1 1 calc R
C31 C 0.36037(15) 0.00930(17) 0.29218(9) 0.0322(6) Uani 1 1 d .
H31A H 0.4089 0.0219 0.2741 0.039 Uiso 1 1 calc R
C32 C 0.09655(14) 0.15653(15) 0.16375(9) 0.0255(5) Uani 1 1 d .
C33 C 0.00204(15) 0.29377(16) 0.15787(9) 0.0291(5) Uani 1 1 d .
C34 C 0.04055(15) 0.31570(16) 0.10320(9) 0.0308(5) Uani 1 1 d .
C35 C 0.06255(14) 0.22708(16) 0.07194(9) 0.0279(5) Uani 1 1 d .
C36 C -0.01963(18) 0.37650(18) 0.06633(10) 0.0448(7) Uani 1 1 d .
H36A H -0.0709 0.3426 0.0577 0.067 Uiso 1 1 calc R
H36B H 0.0061 0.3916 0.0326 0.067 Uiso 1 1 calc R
H36C H -0.0318 0.4333 0.0857 0.067 Uiso 1 1 calc R
C37 C 0.12380(17) 0.36931(17) 0.11774(11) 0.0404(6) Uani 1 1 d .
H37A H 0.1618 0.3297 0.1396 0.061 Uiso 1 1 calc R
H37B H 0.1123 0.4248 0.1385 0.061 Uiso 1 1 calc R
H37C H 0.1489 0.3866 0.0841 0.061 Uiso 1 1 calc R
C38 C 0.13355(15) 0.07707(15) 0.07475(9) 0.0273(5) Uani 1 1 d .
C39 C 0.09034(16) -0.00671(16) 0.06415(9) 0.0313(6) Uani 1 1 d .
C40 C 0.13182(18) -0.07775(17) 0.03675(10) 0.0387(6) Uani 1 1 d .
H40A H 0.1043 -0.1346 0.0299 0.046 Uiso 1 1 calc R
C41 C 0.21246(19) -0.06646(18) 0.01940(10) 0.0400(6) Uani 1 1 d .
C42 C 0.25150(17) 0.01995(17) 0.02867(10) 0.0366(6) Uani 1 1 d .
H42A H 0.3048 0.0293 0.0160 0.044 Uiso 1 1 calc R
C43 C 0.21391(15) 0.09277(16) 0.05610(9) 0.0305(5) Uani 1 1 d .
C44 C 0.26071(16) 0.18338(17) 0.06697(10) 0.0365(6) Uani 1 1 d .
H44A H 0.3148 0.1797 0.0518 0.055 Uiso 1 1 calc R
H44B H 0.2680 0.1940 0.1063 0.055 Uiso 1 1 calc R
H44C H 0.2292 0.2342 0.0498 0.055 Uiso 1 1 calc R
C45 C 0.2564(2) -0.1458(2) -0.00858(12) 0.0611(9) Uani 1 1 d .
H45A H 0.2418 -0.2043 0.0079 0.092 Uiso 1 1 calc R
H45B H 0.3161 -0.1367 -0.0040 0.092 Uiso 1 1 calc R
H45C H 0.2390 -0.1465 -0.0475 0.092 Uiso 1 1 calc R
C46 C 0.00278(16) -0.02236(18) 0.08134(10) 0.0391(6) Uani 1 1 d .
H46A H -0.0278 0.0357 0.0789 0.059 Uiso 1 1 calc R
H46B H 0.0051 -0.0450 0.1189 0.059 Uiso 1 1 calc R
H46C H -0.0250 -0.0679 0.0572 0.059 Uiso 1 1 calc R
C47 C 0.00469(15) 0.19733(15) 0.24038(9) 0.0272(5) Uani 1 1 d .
C48 C -0.05658(15) 0.13020(16) 0.24894(10) 0.0316(6) Uani 1 1 d .
C49 C -0.07561(17) 0.11144(17) 0.30358(10) 0.0384(6) Uani 1 1 d .
H49A H -0.1148 0.0650 0.3102 0.046 Uiso 1 1 calc R
C50 C -0.03755(18) 0.16035(17) 0.34813(10) 0.0390(6) Uani 1 1 d .
C51 C 0.01935(16) 0.23008(17) 0.33749(10) 0.0344(6) Uani 1 1 d .
H51A H 0.0438 0.2643 0.3671 0.041 Uiso 1 1 calc R
C52 C 0.04155(15) 0.25115(16) 0.28382(9) 0.0290(5) Uani 1 1 d .
C53 C 0.09949(15) 0.33169(17) 0.27367(10) 0.0344(6) Uani 1 1 d .
H53A H 0.1437 0.3106 0.2515 0.052 Uiso 1 1 calc R
H53B H 0.1233 0.3550 0.3086 0.052 Uiso 1 1 calc R
H53C H 0.0684 0.3809 0.2544 0.052 Uiso 1 1 calc R
C54 C -0.0622(2) 0.1425(2) 0.40711(11) 0.0590(9) Uani 1 1 d .
H54A H -0.0618 0.0762 0.4142 0.089 Uiso 1 1 calc R
H54B H -0.1175 0.1670 0.4113 0.089 Uiso 1 1 calc R
H54C H -0.0227 0.1730 0.4330 0.089 Uiso 1 1 calc R
C55 C -0.10373(17) 0.08146(18) 0.20099(10) 0.0411(6) Uani 1 1 d .
H55A H -0.1245 0.1273 0.1743 0.062 Uiso 1 1 calc R
H55B H -0.1501 0.0471 0.2143 0.062 Uiso 1 1 calc R
H55C H -0.0666 0.0390 0.1838 0.062 Uiso 1 1 calc R
C56 C 0.13564(14) 0.08457(15) 0.20151(9) 0.0273(5) Uani 1 1 d .
H56A H 0.1104 0.0822 0.2374 0.033 Uiso 1 1 calc R
C57 C 0.18043(14) -0.00365(16) 0.18851(9) 0.0259(5) Uani 1 1 d .
C58 C 0.14472(15) -0.08846(16) 0.20197(10) 0.0315(6) Uani 1 1 d .
H58A H 0.0943 -0.0891 0.2193 0.038 Uiso 1 1 calc R
C59 C 0.18346(17) -0.17244(17) 0.18991(11) 0.0388(6) Uani 1 1 d .
H59A H 0.1598 -0.2297 0.1988 0.047 Uiso 1 1 calc R
C60 C 0.25787(17) -0.16856(19) 0.16439(11) 0.0412(7) Uani 1 1 d .
C61 C 0.29772(16) -0.0856(2) 0.15399(10) 0.0392(6) Uani 1 1 d .
H61A H 0.3495 -0.0854 0.1384 0.047 Uiso 1 1 calc R
C62 C 0.25927(15) -0.00259(18) 0.16720(9) 0.0318(6) Uani 1 1 d .
H62A H 0.2862 0.0543 0.1618 0.038 Uiso 1 1 calc R

loop_
_atom_site_aniso_label
_atom_site_aniso_U_11
_atom_site_aniso_U_22
_atom_site_aniso_U_33
_atom_site_aniso_U_23
_atom_site_aniso_U_13
_atom_site_aniso_U_12
O1 0.0556(11) 0.0365(10) 0.0225(9) -0.0004(7) 0.0032(8) -0.0067(8)
N1 0.0309(10) 0.0275(11) 0.0184(9) 0.0022(8) 0.0029(8) -0.0015(8)
C1 0.0275(12) 0.0261(12) 0.0221(12) 0.0024(9) 0.0026(10) 0.0019(10)
O2 0.0400(10) 0.0338(9) 0.0310(9) 0.0011(7) 0.0082(8) -0.0099(8)
N2 0.0295(10) 0.0257(10) 0.0194(9) 0.0013(8) 0.0047(8) -0.0050(8)
C2 0.0298(13) 0.0295(13) 0.0230(13) -0.0006(10) 0.0032(10) -0.0012(10)
O3 0.0270(8) 0.0298(9) 0.0287(9) 0.0013(7) 0.0019(7) 0.0009(7)
N3 0.0417(13) 0.0332(13) 0.0538(15) 0.0059(11) -0.0026(12) -0.0016(10)
C3 0.0362(13) 0.0266(13) 0.0265(12) -0.0006(10) 0.0071(11) -0.0008(10)
C4 0.0296(12) 0.0258(12) 0.0247(12) 0.0018(10) 0.0015(10) 0.0014(10)
O4 0.0725(14) 0.0425(12) 0.0599(13) 0.0213(10) 0.0114(12) -0.0033(10)
N4 0.0351(11) 0.0229(10) 0.0215(10) 0.0016(8) 0.0064(8) 0.0039(8)
O5 0.0679(14) 0.0269(11) 0.1018(18) -0.0075(11) 0.0178(13) -0.0008(10)
C5 0.0593(18) 0.0328(14) 0.0321(14) -0.0057(11) 0.0077(13) -0.0110(13)
N5 0.0350(11) 0.0213(10) 0.0216(10) 0.0000(8) 0.0034(8) 0.0002(8)
C6 0.0519(17) 0.0383(15) 0.0367(14) 0.0057(12) 0.0121(13) 0.0128(13)
O6 0.0477(10) 0.0335(10) 0.0328(9) 0.0036(8) 0.0080(8) 0.0173(8)
N6 0.074(2) 0.064(2) 0.0533(17) -0.0151(14) -0.0151(15) 0.0424(17)
C7 0.0352(13) 0.0270(13) 0.0172(11) 0.0008(9) 0.0032(10) -0.0058(10)
O7 0.0514(11) 0.0348(10) 0.0218(9) 0.0012(7) 0.0035(8) 0.0034(8)
C8 0.0342(13) 0.0298(13) 0.0226(12) 0.0002(10) 0.0001(10) -0.0033(10)
O8 0.0344(9) 0.0247(9) 0.0316(9) -0.0033(7) -0.0014(7) -0.0010(7)
C9 0.0452(15) 0.0308(14) 0.0274(13) 0.0023(10) -0.0010(12) -0.0017(11)
O9 0.118(2) 0.107(2) 0.0629(16) -0.0016(14) 0.0218(16) 0.0801(19)
C10 0.0553(17) 0.0342(15) 0.0257(13) 0.0006(11) 0.0050(12) -0.0119(13)
O10 0.095(2) 0.0358(14) 0.140(3) -0.0200(15) -0.0194(17) 0.0267(13)
C11 0.0428(15) 0.0408(15) 0.0262(13) -0.0043(11) 0.0141(11) -0.0107(12)
C12 0.0352(13) 0.0335(13) 0.0204(11) -0.0037(10) 0.0041(10) -0.0038(11)
C13 0.0382(14) 0.0465(16) 0.0291(13) -0.0011(11) 0.0111(11) 0.0014(12)
C14 0.078(2) 0.0412(17) 0.0511(18) 0.0087(14) 0.0231(16) -0.0154(15)
C15 0.0369(14) 0.0386(15) 0.0388(15) 0.0082(12) 0.0010(12) 0.0032(12)
C16 0.0340(13) 0.0305(13) 0.0195(11) 0.0022(10) 0.0046(10) -0.0098(10)
C17 0.0356(13) 0.0323(13) 0.0264(13) -0.0032(10) 0.0062(11) -0.0113(11)
C18 0.0488(16) 0.0373(15) 0.0306(14) -0.0086(11) 0.0104(12) -0.0153(12)
C19 0.0614(18) 0.0464(17) 0.0225(13) -0.0035(12) 0.0044(13) -0.0283(14)
C20 0.0578(18) 0.0424(16) 0.0271(14) 0.0103(12) -0.0078(13) -0.0198(14)
C21 0.0414(14) 0.0305(14) 0.0302(13) 0.0063(11) -0.0025(11) -0.0129(11)
C22 0.0484(16) 0.0387(15) 0.0426(15) 0.0129(12) -0.0055(13) -0.0001(13)
C23 0.094(3) 0.077(2) 0.0256(15) -0.0071(15) 0.0096(16) -0.038(2)
C24 0.0390(15) 0.0459(16) 0.0353(14) -0.0042(12) 0.0090(12) 0.0022(12)
C25 0.0257(12) 0.0285(13) 0.0239(12) 0.0001(10) 0.0050(10) -0.0004(10)
C26 0.0288(12) 0.0285(13) 0.0201(11) -0.0035(9) -0.0003(10) -0.0037(10)
C27 0.0285(12) 0.0294(13) 0.0242(12) -0.0027(10) 0.0024(10) -0.0012(10)
C28 0.0300(13) 0.0348(14) 0.0258(12) -0.0016(10) 0.0024(10) -0.0061(11)
C29 0.0392(14) 0.0257(13) 0.0323(13) -0.0001(10) -0.0037(11) -0.0031(11)
C30 0.0355(14) 0.0317(14) 0.0344(14) -0.0032(11) 0.0016(11) 0.0050(11)
C31 0.0304(13) 0.0381(15) 0.0288(13) -0.0042(11) 0.0072(11) -0.0013(11)
C32 0.0295(12) 0.0239(12) 0.0231(12) -0.0022(9) 0.0021(10) -0.0006(10)
C33 0.0340(13) 0.0253(13) 0.0278(12) 0.0012(10) 0.0011(11) 0.0038(11)
C34 0.0412(14) 0.0227(12) 0.0291(13) 0.0041(10) 0.0066(11) 0.0053(10)
C35 0.0324(13) 0.0262(13) 0.0256(13) 0.0032(10) 0.0044(10) -0.0005(10)
C36 0.0664(19) 0.0364(15) 0.0327(14) 0.0107(12) 0.0119(13) 0.0159(14)
C37 0.0576(17) 0.0248(13) 0.0406(15) -0.0015(11) 0.0151(13) -0.0059(12)
C38 0.0422(14) 0.0198(12) 0.0199(11) -0.0010(9) 0.0012(10) 0.0050(10)
C39 0.0459(15) 0.0265(13) 0.0206(12) 0.0022(10) -0.0033(11) -0.0033(11)
C40 0.0681(19) 0.0212(13) 0.0259(13) -0.0030(10) -0.0040(13) -0.0008(12)
C41 0.0673(19) 0.0321(14) 0.0212(12) -0.0018(10) 0.0075(13) 0.0096(13)
C42 0.0502(16) 0.0327(14) 0.0279(13) 0.0013(11) 0.0101(12) 0.0075(12)
C43 0.0421(14) 0.0278(13) 0.0223(12) 0.0006(10) 0.0074(11) 0.0045(11)
C44 0.0421(15) 0.0351(14) 0.0337(14) -0.0041(11) 0.0133(12) -0.0046(11)
C45 0.098(3) 0.0394(17) 0.0481(18) -0.0082(14) 0.0185(17) 0.0156(17)
C46 0.0488(16) 0.0322(14) 0.0354(14) -0.0016(11) -0.0056(12) -0.0099(12)
C47 0.0353(13) 0.0230(12) 0.0239(12) 0.0033(10) 0.0061(10) 0.0079(10)
C48 0.0422(14) 0.0228(12) 0.0304(13) 0.0012(10) 0.0072(11) 0.0071(11)
C49 0.0528(16) 0.0253(13) 0.0384(15) 0.0035(11) 0.0132(13) 0.0030(12)
C50 0.0586(17) 0.0280(14) 0.0310(14) 0.0052(11) 0.0086(13) 0.0130(12)
C51 0.0457(15) 0.0302(14) 0.0269(13) -0.0022(10) 0.0004(11) 0.0111(11)
C52 0.0335(13) 0.0256(12) 0.0280(12) -0.0007(10) 0.0031(10) 0.0095(10)
C53 0.0377(14) 0.0317(14) 0.0333(14) -0.0053(11) -0.0004(11) 0.0042(11)
C54 0.095(3) 0.0511(19) 0.0331(15) 0.0070(13) 0.0186(16) 0.0052(17)
C55 0.0544(17) 0.0316(14) 0.0379(15) -0.0017(11) 0.0084(13) -0.0080(12)
C56 0.0312(12) 0.0260(13) 0.0250(12) -0.0008(10) 0.0038(10) 0.0008(10)
C57 0.0300(12) 0.0284(13) 0.0189(11) 0.0003(9) -0.0005(10) 0.0043(10)
C58 0.0304(13) 0.0281(13) 0.0358(14) 0.0027(10) 0.0013(11) 0.0029(10)
C59 0.0459(16) 0.0260(14) 0.0430(15) -0.0001(11) -0.0077(13) 0.0037(11)
C60 0.0490(16) 0.0389(16) 0.0343(14) -0.0084(12) -0.0077(13) 0.0216(13)
C61 0.0310(13) 0.0592(19) 0.0277(13) -0.0023(12) 0.0032(11) 0.0159(13)
C62 0.0313(13) 0.0374(14) 0.0265(13) 0.0004(11) 0.0007(11) -0.0006(11)

loop_
_atom_type_symbol
_atom_type_description
_atom_type_scat_dispersion_real
_atom_type_scat_dispersion_imag
_atom_type_scat_source
C C 0.0033 0.0016 'International Tables Vol C Tables 4.2.6.8 and 6.1.1.4'
H H 0.0000 0.0000 'International Tables Vol C Tables 4.2.6.8 and 6.1.1.4'
N N 0.0061 0.0033 'International Tables Vol C Tables 4.2.6.8 and 6.1.1.4'
O O 0.0106 0.0060 'International Tables Vol C Tables 4.2.6.8 and 6.1.1.4'

loop_
_geom_angle_atom_site_label_1
_geom_angle_atom_site_label_2
_geom_angle_atom_site_label_3
_geom_angle
C2 N1 C1 121.82(18)
C2 N1 C7 116.00(17)
C1 N1 C7 120.77(17)
N1 C1 O3 115.82(17)
N1 C1 N2 113.28(18)
O3 C1 N2 114.90(17)
N1 C1 C25 124.69(19)
O3 C1 C25 59.45(13)
N2 C1 C25 117.28(18)
C4 N2 C1 123.33(18)
C4 N2 C16 116.62(17)
C1 N2 C16 119.67(17)
O1 C2 N1 121.2(2)
O1 C2 C3 121.3(2)
N1 C2 C3 117.53(19)
C1 O3 C25 61.61(14)
O5 N3 O4 123.5(2)
O5 N3 C29 118.4(2)
O4 N3 C29 118.1(2)
C2 C3 C4 112.56(19)
C2 C3 C5 109.49(19)
C4 C3 C5 110.62(19)
C2 C3 C6 107.06(19)
C4 C3 C6 106.78(19)
C5 C3 C6 110.2(2)
O2 C4 N2 121.7(2)
O2 C4 C3 122.1(2)
N2 C4 C3 116.18(19)
C33 N4 C32 121.99(18)
C33 N4 C47 117.35(18)
C32 N4 C47 118.89(17)
C3 C5 H5A 109.5
C3 C5 H5B 109.5
H5A C5 H5B 109.5
C3 C5 H5C 109.5
H5A C5 H5C 109.5
H5B C5 H5C 109.5
C35 N5 C32 121.06(18)
C35 N5 C38 116.32(17)
C32 N5 C38 122.04(17)
C3 C6 H6A 109.5
C3 C6 H6B 109.5
H6A C6 H6B 109.5
C3 C6 H6C 109.5
H6A C6 H6C 109.5
H6B C6 H6C 109.5
O10 N6 O9 123.9(3)
O10 N6 C60 118.7(3)
O9 N6 C60 117.4(3)
C8 C7 C12 122.3(2)
C8 C7 N1 119.1(2)
C12 C7 N1 118.5(2)
C7 C8 C9 117.7(2)
C7 C8 C15 122.4(2)
C9 C8 C15 119.8(2)
C32 O8 C56 61.55(14)
C10 C9 C8 122.1(2)
C10 C9 H9A 119.0
C8 C9 H9A 119.0
C11 C10 C9 118.2(2)
C11 C10 C14 121.1(2)
C9 C10 C14 120.7(2)
C10 C11 C12 122.5(2)
C10 C11 H11A 118.8
C12 C11 H11A 118.8
C11 C12 C7 117.1(2)
C11 C12 C13 120.7(2)
C7 C12 C13 122.2(2)
C12 C13 H13A 109.5
C12 C13 H13B 109.5
H13A C13 H13B 109.5
C12 C13 H13C 109.5
H13A C13 H13C 109.5
H13B C13 H13C 109.5
C10 C14 H14A 109.5
C10 C14 H14B 109.5
H14A C14 H14B 109.5
C10 C14 H14C 109.5
H14A C14 H14C 109.5
H14B C14 H14C 109.5
C8 C15 H15A 109.5
C8 C15 H15B 109.5
H15A C15 H15B 109.5
C8 C15 H15C 109.5
H15A C15 H15C 109.5
H15B C15 H15C 109.5
C17 C16 C21 121.9(2)
C17 C16 N2 119.3(2)
C21 C16 N2 118.7(2)
C16 C17 C18 117.8(2)
C16 C17 C24 122.9(2)
C18 C17 C24 119.3(2)
C19 C18 C17 122.5(3)
C19 C18 H18A 118.8
C17 C18 H18A 118.8
C18 C19 C20 117.9(2)
C18 C19 C23 120.3(3)
C20 C19 C23 121.8(3)
C19 C20 C21 122.5(2)
C19 C20 H20A 118.8
C21 C20 H20A 118.8
C20 C21 C16 117.4(2)
C20 C21 C22 120.1(2)
C16 C21 C22 122.5(2)
C21 C22 H22A 109.5
C21 C22 H22B 109.5
H22A C22 H22B 109.5
C21 C22 H22C 109.5
H22A C22 H22C 109.5
H22B C22 H22C 109.5
C19 C23 H23A 109.5
C19 C23 H23B 109.5
H23A C23 H23B 109.5
C19 C23 H23C 109.5
H23A C23 H23C 109.5
H23B C23 H23C 109.5
C17 C24 H24A 109.5
C17 C24 H24B 109.5
H24A C24 H24B 109.5
C17 C24 H24C 109.5
H24A C24 H24C 109.5
H24B C24 H24C 109.5
O3 C25 C1 58.94(13)
O3 C25 C26 119.84(18)
C1 C25 C26 129.96(19)
O3 C25 H25A 112.4
C1 C25 H25A 112.4
C26 C25 H25A 112.4
C27 C26 C31 119.7(2)
C27 C26 C25 122.7(2)
C31 C26 C25 117.3(2)
C26 C27 C28 120.1(2)
C26 C27 H27A 119.9
C28 C27 H27A 119.9
C29 C28 C27 118.4(2)
C29 C28 H28A 120.8
C27 C28 H28A 120.8
C30 C29 C28 122.7(2)
C30 C29 N3 118.1(2)
C28 C29 N3 119.2(2)
C31 C30 C29 118.2(2)
C31 C30 H30A 120.9
C29 C30 H30A 120.9
C30 C31 C26 120.8(2)
C30 C31 H31A 119.6
C26 C31 H31A 119.6
N5 C32 O8 116.82(18)
N5 C32 N4 112.66(18)
O8 C32 N4 114.13(17)
N5 C32 C56 124.90(19)
O8 C32 C56 59.43(13)
N4 C32 C56 117.74(18)
O6 C33 N4 121.9(2)
O6 C33 C34 122.1(2)
N4 C33 C34 115.90(19)
C33 C34 C35 112.18(18)
C33 C34 C36 110.25(19)
C35 C34 C36 109.7(2)
C33 C34 C37 107.02(19)
C35 C34 C37 107.39(19)
C36 C34 C37 110.2(2)
O7 C35 N5 121.3(2)
O7 C35 C34 122.3(2)
N5 C35 C34 116.28(19)
C34 C36 H36A 109.5
C34 C36 H36B 109.5
H36A C36 H36B 109.5
C34 C36 H36C 109.5
H36A C36 H36C 109.5
H36B C36 H36C 109.5
C34 C37 H37A 109.5
C34 C37 H37B 109.5
H37A C37 H37B 109.5
C34 C37 H37C 109.5
H37A C37 H37C 109.5
H37B C37 H37C 109.5
C39 C38 C43 121.9(2)
C39 C38 N5 119.7(2)
C43 C38 N5 118.4(2)
C38 C39 C40 117.6(2)
C38 C39 C46 122.3(2)
C40 C39 C46 120.1(2)
C41 C40 C39 122.3(2)
C41 C40 H40A 118.8
C39 C40 H40A 118.8
C40 C41 C42 117.9(2)
C40 C41 C45 120.9(3)
C42 C41 C45 121.2(3)
C43 C42 C41 122.4(2)
C43 C42 H42A 118.8
C41 C42 H42A 118.8
C42 C43 C38 117.8(2)
C42 C43 C44 120.0(2)
C38 C43 C44 122.2(2)
C43 C44 H44A 109.5
C43 C44 H44B 109.5
H44A C44 H44B 109.5
C43 C44 H44C 109.5
H44A C44 H44C 109.5
H44B C44 H44C 109.5
C41 C45 H45A 109.5
C41 C45 H45B 109.5
H45A C45 H45B 109.5
C41 C45 H45C 109.5
H45A C45 H45C 109.5
H45B C45 H45C 109.5
C39 C46 H46A 109.5
C39 C46 H46B 109.5
H46A C46 H46B 109.5
C39 C46 H46C 109.5
H46A C46 H46C 109.5
H46B C46 H46C 109.5
C48 C47 C52 122.0(2)
C48 C47 N4 118.6(2)
C52 C47 N4 119.3(2)
C47 C48 C49 118.0(2)
C47 C48 C55 121.5(2)
C49 C48 C55 120.5(2)
C50 C49 C48 121.6(2)
C50 C49 H49A 119.2
C48 C49 H49A 119.2
C51 C50 C49 118.4(2)
C51 C50 C54 120.5(2)
C49 C50 C54 120.9(3)
C50 C51 C52 122.5(2)
C50 C51 H51A 118.8
C52 C51 H51A 118.8
C47 C52 C51 117.2(2)
C47 C52 C53 122.0(2)
C51 C52 C53 120.7(2)
C52 C53 H53A 109.5
C52 C53 H53B 109.5
H53A C53 H53B 109.5
C52 C53 H53C 109.5
H53A C53 H53C 109.5
H53B C53 H53C 109.5
C50 C54 H54A 109.5
C50 C54 H54B 109.5
H54A C54 H54B 109.5
C50 C54 H54C 109.5
H54A C54 H54C 109.5
H54B C54 H54C 109.5
C48 C55 H55A 109.5
C48 C55 H55B 109.5
H55A C55 H55B 109.5
C48 C55 H55C 109.5
H55A C55 H55C 109.5
H55B C55 H55C 109.5
O8 C56 C32 59.02(13)
O8 C56 C57 117.76(18)
C32 C56 C57 129.99(19)
O8 C56 H56A 112.8
C32 C56 H56A 112.8
C57 C56 H56A 112.8
C58 C57 C62 119.5(2)
C58 C57 C56 118.5(2)
C62 C57 C56 121.8(2)
C57 C58 C59 120.6(2)
C57 C58 H58A 119.7
C59 C58 H58A 119.7
C60 C59 C58 118.0(2)
C60 C59 H59A 121.0
C58 C59 H59A 121.0
C59 C60 C61 122.7(2)
C59 C60 N6 118.8(3)
C61 C60 N6 118.5(3)
C60 C61 C62 118.6(2)
C60 C61 H61A 120.7
C62 C61 H61A 120.7
C61 C62 C57 120.2(2)
C61 C62 H62A 119.9
C57 C62 H62A 119.9

loop_
_geom_bond_atom_site_label_1
_geom_bond_atom_site_label_2
_geom_bond_distance
O1 C2 1.214(3)
N1 C2 1.386(3)
N1 C1 1.437(3)
N1 C7 1.459(3)
C1 O3 1.442(3)
C1 N2 1.443(3)
C1 C25 1.481(3)
O2 C4 1.216(3)
N2 C4 1.376(3)
N2 C16 1.460(3)
C2 C3 1.517(3)
O3 C25 1.450(3)
N3 O5 1.223(3)
N3 O4 1.229(3)
N3 C29 1.467(3)
C3 C4 1.522(3)
C3 C5 1.529(3)
C3 C6 1.553(3)
N4 C33 1.372(3)
N4 C32 1.448(3)
N4 C47 1.457(3)
C5 H5A 0.9600
C5 H5B 0.9600
C5 H5C 0.9600
N5 C35 1.388(3)
N5 C32 1.437(3)
N5 C38 1.457(3)
C6 H6A 0.9600
C6 H6B 0.9600
C6 H6C 0.9600
O6 C33 1.215(3)
N6 O10 1.218(4)
N6 O9 1.220(4)
N6 C60 1.480(3)
C7 C8 1.387(3)
C7 C12 1.403(3)
O7 C35 1.213(3)
C8 C9 1.395(3)
C8 C15 1.504(3)
O8 C32 1.444(3)
O8 C56 1.451(3)
C9 C10 1.387(4)
C9 H9A 0.9300
C10 C11 1.381(4)
C10 C14 1.517(3)
C11 C12 1.396(3)
C11 H11A 0.9300
C12 C13 1.499(3)
C13 H13A 0.9600
C13 H13B 0.9600
C13 H13C 0.9600
C14 H14A 0.9600
C14 H14B 0.9600
C14 H14C 0.9600
C15 H15A 0.9600
C15 H15B 0.9600
C15 H15C 0.9600
C16 C17 1.395(3)
C16 C21 1.399(3)
C17 C18 1.396(3)
C17 C24 1.505(3)
C18 C19 1.382(4)
C18 H18A 0.9300
C19 C20 1.389(4)
C19 C23 1.511(3)
C20 C21 1.397(3)
C20 H20A 0.9300
C21 C22 1.500(4)
C22 H22A 0.9600
C22 H22B 0.9600
C22 H22C 0.9600
C23 H23A 0.9600
C23 H23B 0.9600
C23 H23C 0.9600
C24 H24A 0.9600
C24 H24B 0.9600
C24 H24C 0.9600
C25 C26 1.493(3)
C25 H25A 0.9800
C26 C27 1.387(3)
C26 C31 1.391(3)
C27 C28 1.387(3)
C27 H27A 0.9300
C28 C29 1.380(3)
C28 H28A 0.9300
C29 C30 1.377(3)
C30 C31 1.376(3)
C30 H30A 0.9300
C31 H31A 0.9300
C32 C56 1.481(3)
C33 C34 1.523(3)
C34 C35 1.524(3)
C34 C36 1.532(3)
C34 C37 1.550(3)
C36 H36A 0.9600
C36 H36B 0.9600
C36 H36C 0.9600
C37 H37A 0.9600
C37 H37B 0.9600
C37 H37C 0.9600
C38 C39 1.393(3)
C38 C43 1.403(3)
C39 C40 1.399(3)
C39 C46 1.498(3)
C40 C41 1.387(4)
C40 H40A 0.9300
C41 C42 1.391(4)
C41 C45 1.511(4)
C42 C43 1.388(3)
C42 H42A 0.9300
C43 C44 1.505(3)
C44 H44A 0.9600
C44 H44B 0.9600
C44 H44C 0.9600
C45 H45A 0.9600
C45 H45B 0.9600
C45 H45C 0.9600
C46 H46A 0.9600
C46 H46B 0.9600
C46 H46C 0.9600
C47 C48 1.392(3)
C47 C52 1.396(3)
C48 C49 1.398(3)
C48 C55 1.507(3)
C49 C50 1.386(4)
C49 H49A 0.9300
C50 C51 1.380(4)
C50 C54 1.522(3)
C51 C52 1.397(3)
C51 H51A 0.9300
C52 C53 1.503(3)
C53 H53A 0.9600
C53 H53B 0.9600
C53 H53C 0.9600
C54 H54A 0.9600
C54 H54B 0.9600
C54 H54C 0.9600
C55 H55A 0.9600
C55 H55B 0.9600
C55 H55C 0.9600
C56 C57 1.489(3)
C56 H56A 0.9800
C57 C58 1.384(3)
C57 C62 1.388(3)
C58 C59 1.386(3)
C58 H58A 0.9300
C59 C60 1.373(4)
C59 H59A 0.9300
C60 C61 1.373(4)
C61 C62 1.379(3)
C61 H61A 0.9300
C62 H62A 0.9300

loop_
_cod_related_entry_id
_cod_related_entry_code
_cod_related_entry_database
1 26567233 ChemSpider
